data_1503877
loop_
_publ_author_name
'Morisaki, Yasuhiro'
'Imoto, Hiroaki'
'Tsurui, Kazuhiko'
'Chujo, Yoshiki'

_publ_section_title
;
 Practical synthesis of P-stereogenic diphosphacrowns.
;
_journal_issue 11
_journal_name_full 'Organic letters'
_journal_page_first 2241
_journal_page_last 2244
_journal_paper_doi 10.1021/ol900504e
_journal_volume 11
_journal_year 2009
_chemical_formula_sum 'C24 H34 Cl2 O4 P2 Pt'
_chemical_formula_weight 714.44
_chemical_name_systematic
; 
 ? 
;
_space_group_IT_number 19
_symmetry_cell_setting orthorhombic
_symmetry_space_group_name_Hall 'P 2ac 2ab'
_symmetry_space_group_name_H-M 'P 21 21 21'
_atom_sites_solution_hydrogens geom
_atom_sites_solution_primary direct
_atom_sites_solution_secondary difmap
_audit_creation_method SHELXL-97
_cell_angle_alpha 90.00
_cell_angle_beta 90.00
_cell_angle_gamma 90.00
_cell_formula_units_Z 4
_cell_length_a 9.0429(9)
_cell_length_b 14.936(2)
_cell_length_c 19.4631(18)
_cell_measurement_temperature 113(2)
_cell_volume 2628.8(5)
_computing_cell_refinement PROCESS-AUTO
_computing_data_collection PROCESS-AUTO
_computing_data_reduction 'Yadokari-XG (Wakita, 2000)'
_computing_molecular_graphics 'Yadokari-XG (Wakita, 2000)'
_computing_publication_material 'Yadokari-XG (Wakita, 2000)'
_computing_structure_refinement 'SHELXL-97 (Sheldrick, 1997)'
_computing_structure_solution 'SHELXS-97 (Sheldrick, 1990)'
_diffrn_ambient_temperature 113(2)
_diffrn_measured_fraction_theta_full 0.993
_diffrn_measured_fraction_theta_max 0.993
_diffrn_radiation_monochromator graphite
_diffrn_radiation_source 'fine-focus sealed tube'
_diffrn_radiation_type MoK\a
_diffrn_radiation_wavelength 0.71075
_diffrn_reflns_av_R_equivalents 0.0555
_diffrn_reflns_av_sigmaI/netI 0.0378
_diffrn_reflns_limit_h_max 11
_diffrn_reflns_limit_h_min -11
_diffrn_reflns_limit_k_max 19
_diffrn_reflns_limit_k_min -19
_diffrn_reflns_limit_l_max 25
_diffrn_reflns_limit_l_min -24
_diffrn_reflns_number 24953
_diffrn_reflns_theta_full 27.43
_diffrn_reflns_theta_max 27.43
_diffrn_reflns_theta_min 3.08
_exptl_absorpt_coefficient_mu 5.691
_exptl_absorpt_correction_T_max 0.5999
_exptl_absorpt_correction_T_min 0.2800
_exptl_absorpt_correction_type multi-scan
_exptl_absorpt_process_details
;
    Higashi, T. (1995). Program for Absorption Correction.
    Rigaku Corporation, Tokyo, Japan.
;
_exptl_crystal_density_diffrn 1.805
_exptl_crystal_density_method 'not measured'
_exptl_crystal_F_000 1408
_exptl_crystal_size_max 0.30
_exptl_crystal_size_mid 0.30
_exptl_crystal_size_min 0.10
_refine_diff_density_max 0.853
_refine_diff_density_min -0.749
_refine_diff_density_rms 0.088
_refine_ls_abs_structure_details 'Flack H D (1983), Acta Cryst. A39, 876-881'
_refine_ls_abs_structure_Flack 0.011(4)
_refine_ls_extinction_method none
_refine_ls_goodness_of_fit_ref 0.509
_refine_ls_hydrogen_treatment constr
_refine_ls_matrix_type full
_refine_ls_number_parameters 298
_refine_ls_number_reflns 5965
_refine_ls_number_restraints 0
_refine_ls_restrained_S_all 0.509
_refine_ls_R_factor_all 0.0219
_refine_ls_R_factor_gt 0.0198
_refine_ls_shift/su_max 0.003
_refine_ls_shift/su_mean 0.000
_refine_ls_structure_factor_coef Fsqd
_refine_ls_weighting_details 'calc w=1/[\s^2^(Fo^2^)+(0.1000P)^2^+0.0000P] where P=(Fo^2^+2Fc^2^)/3'
_refine_ls_weighting_scheme calc
_refine_ls_wR_factor_gt 0.0581
_refine_ls_wR_factor_ref 0.0600
_reflns_number_gt 5720
_reflns_number_total 5965
_reflns_threshold_expression >2\s(I)
_cod_data_source_file ol900504e_si_003.cif
_cod_data_source_block untitled
_cod_original_cell_volume 2628.7(5)
_cod_original_sg_symbol_Hall p_2ac_2ab
_cod_original_sg_symbol_H-M p_21_21_21
_cod_database_code 1503877

loop_
_symmetry_equiv_pos_as_xyz
'x, y, z'
'-x+1/2, -y, z+1/2'
'x+1/2, -y+1/2, -z'
'-x, y+1/2, -z+1/2'

loop_
_atom_site_label
_atom_site_type_symbol
_atom_site_fract_x
_atom_site_fract_y
_atom_site_fract_z
_atom_site_U_iso_or_equiv
_atom_site_adp_type
_atom_site_occupancy
_atom_site_symmetry_multiplicity
_atom_site_calc_flag
_atom_site_refinement_flags
Pt1 Pt 0.013905(14) 0.113595(8) 0.683623(6) 0.01087(5) Uani 1 1 d .
P7 P 0.04583(11) 0.01901(6) 0.59624(4) 0.01161(18) Uani 1 1 d .
P6 P 0.21612(11) 0.18417(6) 0.64731(5) 0.01142(18) Uani 1 1 d .
Cl1 Cl -0.17748(12) 0.02454(7) 0.73028(5) 0.0228(2) Uani 1 1 d .
Cl2 Cl -0.01805(11) 0.21807(6) 0.77346(4) 0.01844(18) Uani 1 1 d .
O6 O 0.2696(3) -0.14516(18) 0.54843(14) 0.0181(5) Uani 1 1 d .
O7 O 0.2185(3) 0.25072(19) 0.48291(12) 0.0174(6) Uani 1 1 d .
O9 O 0.2987(4) -0.0783(2) 0.41312(14) 0.0227(6) Uani 1 1 d .
O10 O 0.2241(3) 0.1062(2) 0.38184(14) 0.0228(6) Uani 1 1 d .
C16 C 0.4675(4) 0.1649(2) 0.73178(18) 0.0168(7) Uani 1 1 d .
H1 H 0.4805 0.1082 0.7105 0.020 Uiso 1 1 calc R
C18 C 0.5679(5) 0.1935(3) 0.7806(2) 0.0219(8) Uani 1 1 d .
H2 H 0.6507 0.1573 0.7922 0.026 Uiso 1 1 calc R
C19 C 0.1895(5) 0.2903(2) 0.60152(19) 0.0156(7) Uani 1 1 d .
H3 H 0.1295 0.3300 0.6312 0.019 Uiso 1 1 calc R
H4 H 0.2876 0.3189 0.5961 0.019 Uiso 1 1 calc R
C22 C 0.1163(4) 0.2873(3) 0.53084(18) 0.0177(8) Uani 1 1 d .
H5 H 0.0261 0.2498 0.5327 0.021 Uiso 1 1 calc R
H6 H 0.0874 0.3485 0.5165 0.021 Uiso 1 1 calc R
C23 C -0.1045(4) 0.0006(2) 0.53523(19) 0.0161(8) Uani 1 1 d .
C24 C 0.3285(5) 0.3006(3) 0.7458(2) 0.0201(8) Uani 1 1 d .
H7 H 0.2463 0.3372 0.7342 0.024 Uiso 1 1 calc R
C26 C 0.1622(5) 0.2559(3) 0.4150(2) 0.0201(8) Uani 1 1 d .
H8 H 0.1643 0.3189 0.3992 0.024 Uiso 1 1 calc R
H9 H 0.0583 0.2352 0.4144 0.024 Uiso 1 1 calc R
C28 C 0.2003(4) 0.0591(2) 0.54481(18) 0.0139(7) Uani 1 1 d .
H10 H 0.2477 0.0080 0.5210 0.017 Uiso 1 1 calc R
H11 H 0.1638 0.1013 0.5095 0.017 Uiso 1 1 calc R
C31 C 0.3470(4) 0.2182(3) 0.71334(19) 0.0145(7) Uani 1 1 d .
C32 C -0.0775(5) 0.0019(3) 0.4644(2) 0.0213(8) Uani 1 1 d .
H12 H 0.0176 0.0178 0.4477 0.026 Uiso 1 1 calc R
C33 C 0.4283(5) 0.3297(3) 0.7949(2) 0.0248(9) Uani 1 1 d .
H13 H 0.4157 0.3865 0.8160 0.030 Uiso 1 1 calc R
C34 C 0.3128(4) 0.1057(3) 0.5904(2) 0.0178(7) Uani 1 1 d .
H14 H 0.3852 0.1385 0.5617 0.021 Uiso 1 1 calc R
H15 H 0.3671 0.0609 0.6181 0.021 Uiso 1 1 calc R
C35 C 0.1250(4) -0.1630(3) 0.5729(2) 0.0182(8) Uani 1 1 d .
H16 H 0.1200 -0.2240 0.5925 0.022 Uiso 1 1 calc R
H17 H 0.0529 -0.1589 0.5347 0.022 Uiso 1 1 calc R
C36 C -0.2464(5) -0.0199(3) 0.5582(2) 0.0237(9) Uani 1 1 d .
H18 H -0.2675 -0.0192 0.6060 0.028 Uiso 1 1 calc R
C37 C 0.0885(5) -0.0935(2) 0.62809(19) 0.0168(8) Uani 1 1 d .
H19 H 0.1737 -0.0892 0.6599 0.020 Uiso 1 1 calc R
H20 H 0.0028 -0.1154 0.6549 0.020 Uiso 1 1 calc R
C38 C 0.5464(5) 0.2759(3) 0.8129(2) 0.0251(8) Uani 1 1 d .
H21 H 0.6134 0.2952 0.8475 0.030 Uiso 1 1 calc R
C39 C -0.3286(5) -0.0426(3) 0.4421(2) 0.0264(9) Uani 1 1 d .
H22 H -0.4041 -0.0588 0.4105 0.032 Uiso 1 1 calc R
C40 C 0.3109(5) -0.2003(3) 0.4918(2) 0.0237(9) Uani 1 1 d .
H23 H 0.2748 -0.2620 0.5000 0.028 Uiso 1 1 calc R
H24 H 0.4202 -0.2026 0.4889 0.028 Uiso 1 1 calc R
C41 C 0.2543(6) -0.0461(3) 0.3476(2) 0.0274(10) Uani 1 1 d .
H25 H 0.1453 -0.0489 0.3437 0.033 Uiso 1 1 calc R
H26 H 0.2972 -0.0845 0.3112 0.033 Uiso 1 1 calc R
C42 C 0.2502(5) -0.1672(3) 0.4246(2) 0.0279(10) Uani 1 1 d .
H27 H 0.2846 -0.2063 0.3867 0.034 Uiso 1 1 calc R
H28 H 0.1408 -0.1691 0.4256 0.034 Uiso 1 1 calc R
C43 C 0.3053(6) 0.0488(3) 0.3377(2) 0.0280(10) Uani 1 1 d .
H29 H 0.4121 0.0534 0.3483 0.034 Uiso 1 1 calc R
H30 H 0.2901 0.0670 0.2893 0.034 Uiso 1 1 calc R
C45 C -0.1884(6) -0.0200(3) 0.4189(2) 0.0265(10) Uani 1 1 d .
H31 H -0.1687 -0.0197 0.3710 0.032 Uiso 1 1 calc R
C46 C 0.2539(5) 0.1987(3) 0.3672(2) 0.0222(9) Uani 1 1 d .
H32 H 0.2282 0.2122 0.3188 0.027 Uiso 1 1 calc R
H33 H 0.3603 0.2115 0.3739 0.027 Uiso 1 1 calc R
C47 C -0.3570(5) -0.0412(3) 0.5117(3) 0.0308(10) Uani 1 1 d .
H34 H -0.4534 -0.0551 0.5280 0.037 Uiso 1 1 calc R

loop_
_atom_site_aniso_label
_atom_site_aniso_U_11
_atom_site_aniso_U_22
_atom_site_aniso_U_33
_atom_site_aniso_U_23
_atom_site_aniso_U_13
_atom_site_aniso_U_12
Pt1 0.01308(7) 0.01059(7) 0.00894(7) -0.00095(4) 0.00102(5) 0.00011(5)
P7 0.0163(5) 0.0099(4) 0.0086(4) -0.0012(3) 0.0012(3) -0.0011(3)
P6 0.0136(5) 0.0101(4) 0.0105(4) -0.0003(3) -0.0005(4) -0.0003(3)
Cl1 0.0284(5) 0.0190(5) 0.0211(5) -0.0035(4) 0.0113(4) -0.0081(4)
Cl2 0.0199(5) 0.0210(4) 0.0145(4) -0.0072(3) 0.0008(3) 0.0019(4)
O6 0.0183(13) 0.0181(13) 0.0178(13) -0.0033(11) 0.0018(11) 0.0011(11)
O7 0.0168(14) 0.0242(14) 0.0111(13) 0.0044(11) 0.0009(11) 0.0001(11)
O9 0.0270(16) 0.0249(15) 0.0161(14) -0.0057(12) 0.0028(12) -0.0027(12)
O10 0.0275(15) 0.0245(15) 0.0165(13) 0.0017(12) 0.0073(11) 0.0051(13)
C16 0.0194(18) 0.0170(17) 0.0140(16) 0.0005(14) 0.0003(15) -0.0006(15)
C18 0.020(2) 0.027(2) 0.019(2) 0.0071(16) -0.0018(16) 0.0029(16)
C19 0.0217(19) 0.0106(17) 0.0145(18) 0.0028(14) -0.0024(15) -0.0015(14)
C22 0.0181(19) 0.0182(19) 0.0168(19) 0.0030(15) -0.0015(15) 0.0025(15)
C23 0.0213(19) 0.0114(17) 0.0155(18) -0.0031(14) 0.0012(15) 0.0029(14)
C24 0.020(2) 0.020(2) 0.020(2) -0.0049(16) -0.0045(16) 0.0048(15)
C26 0.020(2) 0.025(2) 0.0154(19) 0.0058(16) -0.0028(16) 0.0026(16)
C28 0.0216(19) 0.0103(16) 0.0098(16) -0.0016(13) 0.0022(15) -0.0011(14)
C31 0.0153(18) 0.0173(18) 0.0108(16) -0.0011(14) -0.0009(14) -0.0036(14)
C32 0.024(2) 0.0201(19) 0.020(2) 0.0000(16) -0.0005(16) -0.0004(16)
C33 0.026(2) 0.026(2) 0.022(2) -0.0108(16) -0.0048(16) -0.0011(17)
C34 0.0166(17) 0.0202(19) 0.0167(18) -0.0050(16) 0.0015(14) 0.0003(16)
C35 0.022(2) 0.0140(18) 0.0184(18) -0.0023(15) -0.0018(15) -0.0038(15)
C36 0.025(2) 0.022(2) 0.025(2) -0.0018(17) -0.0005(18) -0.0016(17)
C37 0.027(2) 0.0130(18) 0.0103(16) 0.0001(13) 0.0023(15) 0.0018(14)
C38 0.0228(19) 0.037(2) 0.0159(18) -0.0054(18) -0.0064(17) -0.0081(17)
C39 0.023(2) 0.021(2) 0.035(3) -0.0039(18) -0.0145(19) 0.0061(17)
C40 0.026(2) 0.015(2) 0.029(2) -0.0082(17) 0.0062(18) 0.0017(17)
C41 0.034(3) 0.034(2) 0.014(2) -0.0101(17) -0.0015(18) 0.004(2)
C42 0.033(2) 0.028(2) 0.023(2) -0.0126(18) 0.0067(19) -0.010(2)
C43 0.034(3) 0.034(3) 0.0154(19) 0.0030(17) 0.0060(18) 0.002(2)
C45 0.036(3) 0.025(2) 0.018(2) -0.0031(17) -0.0075(19) 0.0036(19)
C46 0.021(2) 0.031(2) 0.0149(19) 0.0024(17) -0.0003(16) 0.0017(17)
C47 0.023(2) 0.030(2) 0.040(3) -0.005(2) -0.009(2) 0.0015(19)

loop_
_atom_type_symbol
_atom_type_description
_atom_type_scat_dispersion_real
_atom_type_scat_dispersion_imag
_atom_type_scat_source
C C 0.0033 0.0016 'International Tables Vol C Tables 4.2.6.8 and 6.1.1.4'
H H 0.0000 0.0000 'International Tables Vol C Tables 4.2.6.8 and 6.1.1.4'
O O 0.0106 0.0060 'International Tables Vol C Tables 4.2.6.8 and 6.1.1.4'
P P 0.1023 0.0942 'International Tables Vol C Tables 4.2.6.8 and 6.1.1.4'
Cl Cl 0.1484 0.1585 'International Tables Vol C Tables 4.2.6.8 and 6.1.1.4'
Pt Pt -1.7033 8.3905 'International Tables Vol C Tables 4.2.6.8 and 6.1.1.4'

loop_
_geom_angle_atom_site_label_1
_geom_angle_atom_site_label_2
_geom_angle_atom_site_label_3
_geom_angle
P6 Pt1 P7 87.22(3)
P6 Pt1 Cl2 91.30(3)
P7 Pt1 Cl2 177.94(3)
P6 Pt1 Cl1 171.82(4)
P7 Pt1 Cl1 91.79(3)
Cl2 Pt1 Cl1 89.87(3)
C28 P7 C23 105.26(17)
C28 P7 C37 109.02(18)
C23 P7 C37 103.83(18)
C28 P7 Pt1 108.10(12)
C23 P7 Pt1 119.67(12)
C37 P7 Pt1 110.50(12)
C31 P6 C34 107.14(18)
C31 P6 C19 100.76(17)
C34 P6 C19 108.75(18)
C31 P6 Pt1 116.27(13)
C34 P6 Pt1 106.32(13)
C19 P6 Pt1 117.11(14)
C35 O6 C40 113.1(3)
C26 O7 C22 110.9(3)
C42 O9 C41 111.8(3)
C43 O10 C46 111.4(3)
C18 C16 C31 120.9(4)
C16 C18 C38 119.4(4)
C22 C19 P6 118.0(3)
O7 C22 C19 108.7(3)
C36 C23 C32 118.6(4)
C36 C23 P7 120.7(3)
C32 C23 P7 120.6(3)
C33 C24 C31 120.8(4)
O7 C26 C46 110.2(3)
C34 C28 P7 110.1(3)
C24 C31 C16 118.8(3)
C24 C31 P6 119.3(3)
C16 C31 P6 121.9(3)
C45 C32 C23 120.2(4)
C38 C33 C24 119.8(4)
C28 C34 P6 109.0(3)
O6 C35 C37 107.9(3)
C47 C36 C23 120.4(4)
C35 C37 P7 115.4(3)
C33 C38 C18 120.4(4)
C47 C39 C45 119.1(4)
O6 C40 C42 112.8(3)
O9 C41 C43 110.3(4)
O9 C42 C40 109.4(3)
O10 C43 C41 109.5(4)
C32 C45 C39 120.9(4)
O10 C46 C26 108.6(3)
C39 C47 C36 120.7(5)

loop_
_geom_bond_atom_site_label_1
_geom_bond_atom_site_label_2
_geom_bond_distance
Pt1 P6 2.2259(10)
Pt1 P7 2.2298(9)
Pt1 Cl2 2.3613(8)
Pt1 Cl1 2.3641(10)
P7 C28 1.820(4)
P7 C23 1.826(4)
P7 C37 1.833(4)
P6 C31 1.820(4)
P6 C34 1.834(4)
P6 C19 1.835(4)
O6 C35 1.416(5)
O6 C40 1.426(5)
O7 C26 1.418(5)
O7 C22 1.423(5)
O9 C42 1.417(5)
O9 C41 1.421(5)
O10 C43 1.418(5)
O10 C46 1.436(5)
C16 C18 1.383(5)
C16 C31 1.396(5)
C18 C38 1.396(6)
C19 C22 1.527(5)
C23 C36 1.393(6)
C23 C32 1.400(5)
C24 C33 1.384(6)
C24 C31 1.393(5)
C26 C46 1.512(6)
C28 C34 1.520(5)
C32 C45 1.378(6)
C33 C38 1.382(6)
C35 C37 1.530(5)
C36 C47 1.385(6)
C39 C47 1.379(7)
C39 C45 1.388(7)
C40 C42 1.503(6)
C41 C43 1.503(6)
